data_4078109
loop_
_publ_author_name
'Miyake, Yoshihiro'
'Moriyama, Taichi'
'Tanabe, Yoshiaki'
'Endo, Satoshi'
'Nishibayashi, Yoshiaki'

_publ_section_title
;
 Synthesis and Reactivity of Hybrid Phosphido- and Hydrosulfido-Bridged
 Diruthenium Complexes: Transformations into Diruthenium and
 Tetraruthenium Complexes Bridged by Phosphido and Sulfido Ligands
;
_journal_issue 8
_journal_name_full Organometallics
_journal_page_first 3292
_journal_paper_doi 10.1021/om3001247
_journal_volume 31
_journal_year 2012
_chemical_formula_moiety 'C32 H54 Cl N2 P Ru2 S'
_chemical_formula_sum 'C32 H54 Cl N2 P Ru2 S'
_chemical_formula_weight 767.42
_space_group_IT_number 14
_symmetry_cell_setting monoclinic
_symmetry_Int_Tables_number 14
_symmetry_space_group_name_Hall '-P 2yn'
_symmetry_space_group_name_H-M 'P 1 21/n 1'
_atom_sites_solution_hydrogens geom
_atom_sites_solution_primary direct
_atom_sites_solution_secondary difmap
_cell_angle_alpha 90.0000
_cell_angle_beta 113.4147(14)
_cell_angle_gamma 90.0000
_cell_formula_units_Z 4
_cell_length_a 20.4886(12)
_cell_length_b 8.3947(6)
_cell_length_c 22.4029(13)
_cell_measurement_reflns_used 12270
_cell_measurement_temperature 173
_cell_measurement_theta_max 27.43
_cell_measurement_theta_min 3.00
_cell_volume 3535.9(4)
_computing_cell_refinement 'RAPID AUTO'
_computing_data_collection 'RAPID AUTO (Rigaku)'
_computing_data_reduction 'RAPID AUTO'
_computing_molecular_graphics 'CrystalStructure 4.0'
_computing_publication_material 'CrystalStructure 4.0 (Rigaku, 2010)'
_computing_structure_refinement 'CRYSTALS (Carruthers, et al., 1999)'
_computing_structure_solution SIR97
_diffrn_ambient_temperature 173
_diffrn_detector_area_resol_mean 10.000
_diffrn_measured_fraction_theta_full 0.959
_diffrn_measured_fraction_theta_max 0.959
_diffrn_measurement_device_type 'Rigaku R-AXIS RAPID'
_diffrn_measurement_method \w
_diffrn_radiation_type 'Mo K\a'
_diffrn_radiation_wavelength 0.71075
_diffrn_reflns_av_R_equivalents 0.1735
_diffrn_reflns_limit_h_max 26
_diffrn_reflns_limit_h_min -25
_diffrn_reflns_limit_k_max 10
_diffrn_reflns_limit_k_min -10
_diffrn_reflns_limit_l_max 25
_diffrn_reflns_limit_l_min -28
_diffrn_reflns_number 25873
_diffrn_reflns_theta_full 27.44
_diffrn_reflns_theta_max 27.44
_diffrn_standards_number 0
_exptl_absorpt_coefficient_mu 1.0569
_exptl_absorpt_correction_T_max 0.949
_exptl_absorpt_correction_T_min 0.328
_exptl_absorpt_correction_type multi-scan
_exptl_absorpt_process_details 'ABSCOR (Rigaku, 1995)'
_exptl_crystal_colour red
_exptl_crystal_density_diffrn 1.441
_exptl_crystal_density_method 'not measured'
_exptl_crystal_description platelet
_exptl_crystal_F_000 1584.00
_exptl_crystal_size_max 0.200
_exptl_crystal_size_mid 0.150
_exptl_crystal_size_min 0.050
_refine_diff_density_max 7.630
_refine_diff_density_min -2.960
_refine_ls_extinction_method none
_refine_ls_goodness_of_fit_ref 1.000
_refine_ls_hydrogen_treatment constr
_refine_ls_number_parameters 406
_refine_ls_number_reflns 7751
_refine_ls_R_factor_gt 0.0682
_refine_ls_shift/su_max 0.000
_refine_ls_structure_factor_coef Fsqd
_refine_ls_weighting_details 'w = 1/[0.0010Fo^2^ + 0.5980\s(Fo^2^)]/(4Fo^2^)'
_refine_ls_weighting_scheme calc
_refine_ls_wR_factor_ref 0.2134
_reflns_number_gt 2777
_reflns_number_total 7751
_reflns_threshold_expression F^2^>2.0\s(F^2^)
_cod_data_source_file om3001247_si_001.cif
_cod_data_source_block 4_Cl
_cod_database_code 4078109

loop_
_symmetry_equiv_pos_site_id
_symmetry_equiv_pos_as_xyz
1 +X,+Y,+Z
2 1/2-X,1/2+Y,1/2-Z
3 -X,-Y,-Z
4 1/2+X,1/2-Y,1/2+Z

loop_
_atom_site_label
_atom_site_type_symbol
_atom_site_fract_x
_atom_site_fract_y
_atom_site_fract_z
_atom_site_U_iso_or_equiv
_atom_site_adp_type
_atom_site_occupancy
_atom_site_symmetry_multiplicity
_atom_site_calc_flag
_atom_site_refinement_flags
Ru(1) Ru 0.44086(4) 0.33147(11) 0.17938(4) 0.0316(3) Uani 1.0 4 d .
Ru(2) Ru 0.48414(5) 0.36870(11) 0.31718(4) 0.0348(3) Uani 1.0 4 d .
Cl(1) Cl 0.72961(16) 0.5810(5) 0.44523(15) 0.0601(11) Uani 1.0 4 d .
S(1) S 0.43581(16) 0.1428(4) 0.25465(12) 0.0435(9) Uani 1.0 4 d .
P(1) P 0.51766(15) 0.5128(4) 0.24799(13) 0.0380(9) Uani 1.0 4 d .
N(1) N 0.5695(5) 0.1658(12) 0.1704(4) 0.044(3) Uani 1.0 4 d .
N(2) N 0.6246(5) 0.1883(12) 0.3618(4) 0.043(3) Uani 1.0 4 d .
C(1) C 0.4008(6) 0.4079(16) 0.0769(5) 0.045(4) Uani 1.0 4 d .
C(2) C 0.3646(7) 0.5058(15) 0.1049(5) 0.049(4) Uani 1.0 4 d .
C(3) C 0.3220(6) 0.4041(16) 0.1262(5) 0.046(4) Uani 1.0 4 d .
C(4) C 0.3307(6) 0.2448(15) 0.1105(5) 0.039(4) Uani 1.0 4 d .
C(5) C 0.3804(5) 0.2459(14) 0.0814(5) 0.035(4) Uani 1.0 4 d .
C(6) C 0.4461(7) 0.459(2) 0.0416(6) 0.089(6) Uani 1.0 4 d .
C(7) C 0.3621(7) 0.6815(15) 0.1008(7) 0.088(6) Uani 1.0 4 d .
C(8) C 0.2676(6) 0.4602(18) 0.1510(6) 0.077(5) Uani 1.0 4 d .
C(9) C 0.2880(6) 0.1087(16) 0.1159(6) 0.063(5) Uani 1.0 4 d .
C(10) C 0.3982(6) 0.0950(15) 0.0515(5) 0.054(4) Uani 1.0 4 d .
C(11) C 0.4162(6) 0.5500(15) 0.3457(6) 0.042(4) Uani 1.0 4 d .
C(12) C 0.4893(7) 0.5597(15) 0.3900(6) 0.045(4) Uani 1.0 4 d .
C(13) C 0.5106(6) 0.4117(16) 0.4229(5) 0.043(4) Uani 1.0 4 d .
C(14) C 0.4500(7) 0.3073(16) 0.3961(5) 0.049(4) Uani 1.0 4 d .
C(15) C 0.3921(6) 0.3940(16) 0.3490(5) 0.048(4) Uani 1.0 4 d .
C(16) C 0.3713(7) 0.6875(15) 0.3108(6) 0.061(5) Uani 1.0 4 d .
C(17) C 0.5349(7) 0.7073(16) 0.4079(6) 0.059(5) Uani 1.0 4 d .
C(18) C 0.5782(6) 0.3745(16) 0.4770(5) 0.059(5) Uani 1.0 4 d .
C(19) C 0.4444(8) 0.1380(15) 0.4177(6) 0.069(5) Uani 1.0 4 d .
C(20) C 0.3178(7) 0.3308(17) 0.3172(6) 0.069(5) Uani 1.0 4 d .
C(21) C 0.6119(5) 0.5167(17) 0.2608(5) 0.054(4) Uani 1.0 4 d .
C(22) C 0.4989(6) 0.7270(13) 0.2375(6) 0.046(4) Uani 1.0 4 d .
C(23) C 0.5225(6) 0.2286(15) 0.1791(5) 0.040(4) Uani 1.0 4 d .
C(24) C 0.6229(6) 0.1084(16) 0.1449(6) 0.049(4) Uani 1.0 4 d .
C(25) C 0.6959(6) 0.1387(19) 0.1961(6) 0.083(6) Uani 1.0 4 d .
C(26) C 0.6083(8) -0.0698(16) 0.1303(8) 0.086(6) Uani 1.0 4 d .
C(27) C 0.6110(7) 0.2022(19) 0.0832(6) 0.075(6) Uani 1.0 4 d .
C(28) C 0.5722(6) 0.2567(15) 0.3414(5) 0.038(4) Uani 1.0 4 d .
C(29) C 0.6873(6) 0.0872(15) 0.3897(5) 0.041(4) Uani 1.0 4 d .
C(30) C 0.6993(8) 0.0494(19) 0.4604(6) 0.088(6) Uani 1.0 4 d .
C(31) C 0.6736(7) -0.0646(15) 0.3509(6) 0.056(5) Uani 1.0 4 d .
C(32) C 0.7509(6) 0.1755(17) 0.3884(7) 0.071(5) Uani 1.0 4 d .
H(1) H 0.4517 0.5718 0.0446 0.1066 Uiso 1.0 4 calc R
H(2) H 0.4238 0.4291 -0.0028 0.1066 Uiso 1.0 4 calc R
H(3) H 0.4914 0.4098 0.0608 0.1066 Uiso 1.0 4 calc R
H(4) H 0.3337 0.7214 0.1221 0.1056 Uiso 1.0 4 calc R
H(5) H 0.3422 0.7130 0.0564 0.1056 Uiso 1.0 4 calc R
H(6) H 0.4090 0.7230 0.1212 0.1056 Uiso 1.0 4 calc R
H(7) H 0.2416 0.3714 0.1562 0.0923 Uiso 1.0 4 calc R
H(8) H 0.2359 0.5329 0.1207 0.0923 Uiso 1.0 4 calc R
H(9) H 0.2909 0.5119 0.1917 0.0923 Uiso 1.0 4 calc R
H(10) H 0.2989 0.0174 0.0966 0.0757 Uiso 1.0 4 calc R
H(11) H 0.2389 0.1330 0.0941 0.0757 Uiso 1.0 4 calc R
H(12) H 0.2986 0.0879 0.1605 0.0757 Uiso 1.0 4 calc R
H(13) H 0.4283 0.1226 0.0301 0.0645 Uiso 1.0 4 calc R
H(14) H 0.3555 0.0494 0.0211 0.0645 Uiso 1.0 4 calc R
H(15) H 0.4217 0.0202 0.0850 0.0645 Uiso 1.0 4 calc R
H(16) H 0.3996 0.7813 0.3199 0.0737 Uiso 1.0 4 calc R
H(17) H 0.3336 0.7014 0.3248 0.0737 Uiso 1.0 4 calc R
H(18) H 0.3521 0.6676 0.2653 0.0737 Uiso 1.0 4 calc R
H(19) H 0.5797 0.6827 0.4415 0.0706 Uiso 1.0 4 calc R
H(20) H 0.5120 0.7873 0.4226 0.0706 Uiso 1.0 4 calc R
H(21) H 0.5418 0.7450 0.3708 0.0706 Uiso 1.0 4 calc R
H(22) H 0.5772 0.2677 0.4907 0.0705 Uiso 1.0 4 calc R
H(23) H 0.5851 0.4449 0.5122 0.0705 Uiso 1.0 4 calc R
H(24) H 0.6161 0.3867 0.4631 0.0705 Uiso 1.0 4 calc R
H(25) H 0.3977 0.0987 0.3940 0.0824 Uiso 1.0 4 calc R
H(26) H 0.4542 0.1373 0.4629 0.0824 Uiso 1.0 4 calc R
H(27) H 0.4778 0.0722 0.4098 0.0824 Uiso 1.0 4 calc R
H(28) H 0.2883 0.4083 0.2880 0.0825 Uiso 1.0 4 calc R
H(29) H 0.3001 0.3079 0.3496 0.0825 Uiso 1.0 4 calc R
H(30) H 0.3178 0.2362 0.2940 0.0825 Uiso 1.0 4 calc R
H(31) H 0.6384 0.4497 0.2964 0.0650 Uiso 1.0 4 calc R
H(32) H 0.6294 0.6226 0.2699 0.0650 Uiso 1.0 4 calc R
H(33) H 0.6168 0.4797 0.2227 0.0650 Uiso 1.0 4 calc R
H(34) H 0.5188 0.7699 0.2092 0.0550 Uiso 1.0 4 calc R
H(35) H 0.5193 0.7786 0.2785 0.0550 Uiso 1.0 4 calc R
H(36) H 0.4489 0.7436 0.2193 0.0550 Uiso 1.0 4 calc R
H(37) H 0.7116 0.2412 0.1897 0.0992 Uiso 1.0 4 calc R
H(38) H 0.7278 0.0602 0.1931 0.0992 Uiso 1.0 4 calc R
H(39) H 0.6944 0.1338 0.2379 0.0992 Uiso 1.0 4 calc R
H(40) H 0.6354 -0.1300 0.1680 0.1034 Uiso 1.0 4 calc R
H(41) H 0.6213 -0.0992 0.0956 0.1034 Uiso 1.0 4 calc R
H(42) H 0.5591 -0.0906 0.1184 0.1034 Uiso 1.0 4 calc R
H(43) H 0.5779 0.1473 0.0466 0.0902 Uiso 1.0 4 calc R
H(44) H 0.6549 0.2130 0.0785 0.0902 Uiso 1.0 4 calc R
H(45) H 0.5929 0.3048 0.0861 0.0902 Uiso 1.0 4 calc R
H(46) H 0.7285 0.1294 0.4883 0.1052 Uiso 1.0 4 calc R
H(47) H 0.7220 -0.0512 0.4723 0.1052 Uiso 1.0 4 calc R
H(48) H 0.6548 0.0467 0.4643 0.1052 Uiso 1.0 4 calc R
H(49) H 0.6530 -0.1411 0.3695 0.0676 Uiso 1.0 4 calc R
H(50) H 0.7172 -0.1048 0.3515 0.0676 Uiso 1.0 4 calc R
H(51) H 0.6419 -0.0439 0.3073 0.0676 Uiso 1.0 4 calc R
H(52) H 0.7556 0.1537 0.3487 0.0854 Uiso 1.0 4 calc R
H(53) H 0.7926 0.1416 0.4238 0.0854 Uiso 1.0 4 calc R
H(54) H 0.7446 0.2867 0.3918 0.0854 Uiso 1.0 4 calc R

loop_
_atom_site_aniso_label
_atom_site_aniso_U_11
_atom_site_aniso_U_22
_atom_site_aniso_U_33
_atom_site_aniso_U_12
_atom_site_aniso_U_13
_atom_site_aniso_U_23
Ru(1) 0.0309(5) 0.0279(6) 0.0369(5) 0.0011(5) 0.0146(4) -0.0010(4)
Ru(2) 0.0338(6) 0.0356(6) 0.0379(5) -0.0002(5) 0.0174(4) -0.0038(5)
Cl(1) 0.0497(19) 0.057(3) 0.071(2) 0.0010(17) 0.0211(17) 0.0110(18)
S(1) 0.0519(18) 0.037(2) 0.0407(16) -0.0006(16) 0.0180(14) 0.0002(14)
P(1) 0.0380(18) 0.033(2) 0.0446(17) -0.0002(15) 0.0185(14) -0.0033(15)
N(1) 0.053(7) 0.040(7) 0.039(5) -0.007(6) 0.019(5) 0.003(5)
N(2) 0.033(6) 0.053(8) 0.037(5) 0.006(5) 0.009(5) 0.012(5)
C(1) 0.040(7) 0.043(9) 0.043(7) 0.001(6) 0.005(6) 0.013(6)
C(2) 0.059(9) 0.030(8) 0.041(7) -0.000(7) 0.002(6) 0.003(6)
C(3) 0.034(7) 0.053(10) 0.045(7) 0.004(7) 0.008(6) -0.010(7)
C(4) 0.020(6) 0.043(8) 0.050(7) 0.001(6) 0.010(5) 0.005(6)
C(5) 0.022(6) 0.039(8) 0.042(6) 0.002(6) 0.011(5) -0.008(6)
C(6) 0.062(10) 0.134(16) 0.064(9) -0.017(10) 0.018(8) 0.048(10)
C(7) 0.065(10) 0.028(9) 0.126(13) 0.003(8) -0.010(9) 0.016(9)
C(8) 0.035(8) 0.108(14) 0.085(10) 0.022(8) 0.020(7) -0.036(10)
C(9) 0.046(8) 0.073(11) 0.066(9) -0.013(8) 0.019(7) 0.004(8)
C(10) 0.052(8) 0.057(10) 0.050(7) 0.002(7) 0.018(6) -0.008(7)
C(11) 0.039(7) 0.044(9) 0.054(7) -0.010(7) 0.031(6) -0.020(7)
C(12) 0.051(8) 0.044(9) 0.057(7) -0.009(7) 0.040(7) -0.012(7)
C(13) 0.038(7) 0.058(10) 0.037(7) -0.021(7) 0.019(6) -0.030(7)
C(14) 0.078(10) 0.050(9) 0.030(6) 0.021(8) 0.033(7) -0.004(6)
C(15) 0.042(7) 0.059(10) 0.044(7) -0.002(7) 0.019(6) -0.016(7)
C(16) 0.064(9) 0.039(9) 0.090(10) 0.014(8) 0.039(8) -0.006(8)
C(17) 0.060(9) 0.065(10) 0.062(8) -0.024(8) 0.035(7) -0.028(8)
C(18) 0.050(8) 0.084(12) 0.049(7) -0.000(8) 0.026(7) 0.003(8)
C(19) 0.115(13) 0.048(10) 0.059(8) -0.007(9) 0.052(9) 0.003(7)
C(20) 0.064(9) 0.077(12) 0.076(9) -0.022(9) 0.040(8) -0.034(9)
C(21) 0.020(6) 0.092(12) 0.059(7) -0.014(7) 0.025(6) 0.006(8)
C(22) 0.057(8) 0.028(8) 0.053(7) -0.003(6) 0.023(6) -0.006(6)
C(23) 0.032(7) 0.050(9) 0.034(6) 0.003(6) 0.007(5) 0.001(6)
C(24) 0.048(8) 0.054(10) 0.066(8) 0.002(7) 0.045(7) -0.008(7)
C(25) 0.036(8) 0.147(17) 0.075(9) 0.019(9) 0.031(7) 0.015(10)
C(26) 0.118(13) 0.042(10) 0.147(14) 0.033(9) 0.104(12) 0.015(10)
C(27) 0.074(10) 0.114(14) 0.054(8) 0.002(10) 0.043(8) 0.019(9)
C(28) 0.032(7) 0.046(8) 0.036(6) -0.003(6) 0.014(5) -0.004(6)
C(29) 0.026(6) 0.047(9) 0.039(7) 0.009(6) -0.000(5) -0.000(6)
C(30) 0.101(13) 0.087(13) 0.051(8) 0.030(11) 0.005(8) -0.011(9)
C(31) 0.071(10) 0.039(9) 0.055(8) -0.010(7) 0.021(7) -0.009(7)
C(32) 0.038(8) 0.068(11) 0.094(10) 0.005(8) 0.011(7) -0.013(9)

loop_
_atom_type_symbol
_atom_type_description
_atom_type_scat_dispersion_real
_atom_type_scat_dispersion_imag
_atom_type_scat_source
C C 0.0033 0.0016
;
International Tables for Crystallography
(1992, Vol. C, Tables 4.2.6.8 and 6.1.1.4)
;
H H 0.0000 0.0000
;
International Tables for Crystallography
(1992, Vol. C, Table 6.1.1.4)
;
N N 0.0061 0.0033
;
International Tables for Crystallography
(1992, Vol. C, Tables 4.2.6.8 and 6.1.1.4)
;
P P 0.1023 0.0942
;
International Tables for Crystallography
(1992, Vol. C, Tables 4.2.6.8 and 6.1.1.4)
;
S S 0.1246 0.1234
;
International Tables for Crystallography
(1992, Vol. C, Tables 4.2.6.8 and 6.1.1.4)
;
Cl Cl 0.1484 0.1585
;
International Tables for Crystallography
(1992, Vol. C, Tables 4.2.6.8 and 6.1.1.4)
;
Ru Ru -1.2594 0.8363
;
International Tables for Crystallography
(1992, Vol. C, Tables 4.2.6.8 and 6.1.1.4)
;

loop_
_geom_angle_atom_site_label_1
_geom_angle_atom_site_label_2
_geom_angle_atom_site_label_3
_geom_angle
_geom_angle_publ_flag
Ru(2) Ru(1) S(1) 51.92(7) yes
Ru(2) Ru(1) P(1) 50.86(9) yes
Ru(2) Ru(1) C(1) 156.4(4) yes
Ru(2) Ru(1) C(2) 122.8(4) yes
Ru(2) Ru(1) C(3) 109.6(4) yes
Ru(2) Ru(1) C(4) 124.1(4) yes
Ru(2) Ru(1) C(5) 158.8(4) yes
Ru(2) Ru(1) C(23) 99.1(3) yes
S(1) Ru(1) P(1) 100.44(11) yes
S(1) Ru(1) C(1) 147.2(4) yes
S(1) Ru(1) C(2) 137.7(4) yes
S(1) Ru(1) C(3) 102.1(4) yes
S(1) Ru(1) C(4) 87.5(4) yes
S(1) Ru(1) C(5) 109.5(4) yes
S(1) Ru(1) C(23) 89.2(4) yes
P(1) Ru(1) C(1) 112.2(4) yes
P(1) Ru(1) C(2) 98.7(3) yes
P(1) Ru(1) C(3) 118.1(4) yes
P(1) Ru(1) C(4) 153.6(4) yes
P(1) Ru(1) C(5) 149.7(4) yes
P(1) Ru(1) C(23) 86.1(4) yes
C(1) Ru(1) C(2) 36.4(5) yes
C(1) Ru(1) C(3) 60.6(5) yes
C(1) Ru(1) C(4) 62.0(5) yes
C(1) Ru(1) C(5) 38.4(5) yes
C(1) Ru(1) C(23) 95.4(5) yes
C(2) Ru(1) C(3) 36.0(5) yes
C(2) Ru(1) C(4) 60.6(5) yes
C(2) Ru(1) C(5) 61.7(5) yes
C(2) Ru(1) C(23) 129.5(5) yes
C(3) Ru(1) C(4) 35.6(5) yes
C(3) Ru(1) C(5) 60.5(5) yes
C(3) Ru(1) C(23) 150.2(5) yes
C(4) Ru(1) C(5) 36.8(5) yes
C(4) Ru(1) C(23) 119.4(5) yes
C(5) Ru(1) C(23) 89.7(5) yes
Ru(1) Ru(2) S(1) 52.36(8) yes
Ru(1) Ru(2) P(1) 51.20(8) yes
Ru(1) Ru(2) C(11) 113.9(3) yes
Ru(1) Ru(2) C(12) 139.4(3) yes
Ru(1) Ru(2) C(13) 175.3(3) yes
Ru(1) Ru(2) C(14) 140.9(3) yes
Ru(1) Ru(2) C(15) 114.0(3) yes
Ru(1) Ru(2) C(28) 96.0(4) yes
S(1) Ru(2) P(1) 101.18(12) yes
S(1) Ru(2) C(11) 122.8(3) yes
S(1) Ru(2) C(12) 153.8(4) yes
S(1) Ru(2) C(13) 129.3(4) yes
S(1) Ru(2) C(14) 95.6(4) yes
S(1) Ru(2) C(15) 93.3(4) yes
S(1) Ru(2) C(28) 84.1(4) yes
P(1) Ru(2) C(11) 102.5(4) yes
P(1) Ru(2) C(12) 100.1(4) yes
P(1) Ru(2) C(13) 128.5(4) yes
P(1) Ru(2) C(14) 161.4(4) yes
P(1) Ru(2) C(15) 132.5(4) yes
P(1) Ru(2) C(28) 87.0(4) yes
C(11) Ru(2) C(12) 36.5(4) yes
C(11) Ru(2) C(13) 61.4(4) yes
C(11) Ru(2) C(14) 61.0(5) yes
C(11) Ru(2) C(15) 35.8(5) yes
C(11) Ru(2) C(28) 147.9(4) yes
C(12) Ru(2) C(13) 36.9(5) yes
C(12) Ru(2) C(14) 61.7(5) yes
C(12) Ru(2) C(15) 60.9(5) yes
C(12) Ru(2) C(28) 112.1(5) yes
C(13) Ru(2) C(14) 37.8(5) yes
C(13) Ru(2) C(15) 62.3(4) yes
C(13) Ru(2) C(28) 88.6(5) yes
C(14) Ru(2) C(15) 37.3(5) yes
C(14) Ru(2) C(28) 102.8(5) yes
C(15) Ru(2) C(28) 139.7(5) yes
Ru(1) S(1) Ru(2) 75.72(10) yes
Ru(1) P(1) Ru(2) 77.94(11) yes
Ru(1) P(1) C(21) 121.1(5) yes
Ru(1) P(1) C(22) 120.9(4) yes
Ru(2) P(1) C(21) 119.1(4) yes
Ru(2) P(1) C(22) 120.2(5) yes
C(21) P(1) C(22) 99.0(6) yes
C(23) N(1) C(24) 166.6(11) yes
C(28) N(2) C(29) 173.8(13) yes
Ru(1) C(1) C(2) 75.5(7) yes
Ru(1) C(1) C(5) 69.5(6) yes
Ru(1) C(1) C(6) 125.4(7) yes
C(2) C(1) C(5) 107.5(12) yes
C(2) C(1) C(6) 127.6(13) yes
C(5) C(1) C(6) 124.6(13) yes
Ru(1) C(2) C(1) 68.1(7) yes
Ru(1) C(2) C(3) 73.0(7) yes
Ru(1) C(2) C(7) 132.6(8) yes
C(1) C(2) C(3) 107.4(11) yes
C(1) C(2) C(7) 124.4(14) yes
C(3) C(2) C(7) 127.3(14) yes
Ru(1) C(3) C(2) 71.0(7) yes
Ru(1) C(3) C(4) 70.7(6) yes
Ru(1) C(3) C(8) 132.1(8) yes
C(2) C(3) C(4) 109.2(12) yes
C(2) C(3) C(8) 125.2(12) yes
C(4) C(3) C(8) 125.0(12) yes
Ru(1) C(4) C(3) 73.7(6) yes
Ru(1) C(4) C(5) 67.0(6) yes
Ru(1) C(4) C(9) 130.6(8) yes
C(3) C(4) C(5) 107.1(11) yes
C(3) C(4) C(9) 125.3(12) yes
C(5) C(4) C(9) 127.2(12) yes
Ru(1) C(5) C(1) 72.1(6) yes
Ru(1) C(5) C(4) 76.2(6) yes
Ru(1) C(5) C(10) 124.9(7) yes
C(1) C(5) C(4) 108.8(11) yes
C(1) C(5) C(10) 128.4(12) yes
C(4) C(5) C(10) 122.3(11) yes
Ru(2) C(11) C(12) 69.6(8) yes
Ru(2) C(11) C(15) 70.5(8) yes
Ru(2) C(11) C(16) 132.6(10) yes
C(12) C(11) C(15) 107.9(10) yes
C(12) C(11) C(16) 125.2(11) yes
C(15) C(11) C(16) 126.3(10) yes
Ru(2) C(12) C(11) 74.0(7) yes
Ru(2) C(12) C(13) 70.8(7) yes
Ru(2) C(12) C(17) 128.4(11) yes
C(11) C(12) C(13) 109.3(11) yes
C(11) C(12) C(17) 126.7(11) yes
C(13) C(12) C(17) 123.4(9) yes
Ru(2) C(13) C(12) 72.4(7) yes
Ru(2) C(13) C(14) 69.9(7) yes
Ru(2) C(13) C(18) 126.3(10) yes
C(12) C(13) C(14) 106.3(9) yes
C(12) C(13) C(18) 127.5(11) yes
C(14) C(13) C(18) 126.1(12) yes
Ru(2) C(14) C(13) 72.3(8) yes
Ru(2) C(14) C(15) 74.0(8) yes
Ru(2) C(14) C(19) 124.1(10) yes
C(13) C(14) C(15) 108.8(11) yes
C(13) C(14) C(19) 126.7(10) yes
C(15) C(14) C(19) 124.3(12) yes
Ru(2) C(15) C(11) 73.7(8) yes
Ru(2) C(15) C(14) 68.7(8) yes
Ru(2) C(15) C(20) 129.1(10) yes
C(11) C(15) C(14) 107.8(10) yes
C(11) C(15) C(20) 127.8(11) yes
C(14) C(15) C(20) 123.9(12) yes
Ru(1) C(23) N(1) 171.4(9) yes
N(1) C(24) C(25) 108.1(11) yes
N(1) C(24) C(26) 106.5(12) yes
N(1) C(24) C(27) 107.5(10) yes
C(25) C(24) C(26) 112.2(11) yes
C(25) C(24) C(27) 110.9(12) yes
C(26) C(24) C(27) 111.3(11) yes
Ru(2) C(28) N(2) 173.2(11) yes
N(2) C(29) C(30) 108.4(11) yes
N(2) C(29) C(31) 108.3(8) yes
N(2) C(29) C(32) 109.1(10) yes
C(30) C(29) C(31) 109.7(11) yes
C(30) C(29) C(32) 109.6(9) yes
C(31) C(29) C(32) 111.7(12) yes
C(1) C(6) H(1) 109.469 no
C(1) C(6) H(2) 109.470 no
C(1) C(6) H(3) 109.471 no
H(1) C(6) H(2) 109.473 no
H(1) C(6) H(3) 109.473 no
H(2) C(6) H(3) 109.472 no
C(2) C(7) H(4) 109.470 no
C(2) C(7) H(5) 109.470 no
C(2) C(7) H(6) 109.470 no
H(4) C(7) H(5) 109.473 no
H(4) C(7) H(6) 109.472 no
H(5) C(7) H(6) 109.472 no
C(3) C(8) H(7) 109.470 no
C(3) C(8) H(8) 109.470 no
C(3) C(8) H(9) 109.471 no
H(7) C(8) H(8) 109.472 no
H(7) C(8) H(9) 109.472 no
H(8) C(8) H(9) 109.472 no
C(4) C(9) H(10) 109.470 no
C(4) C(9) H(11) 109.470 no
C(4) C(9) H(12) 109.470 no
H(10) C(9) H(11) 109.472 no
H(10) C(9) H(12) 109.473 no
H(11) C(9) H(12) 109.473 no
C(5) C(10) H(13) 109.470 no
C(5) C(10) H(14) 109.469 no
C(5) C(10) H(15) 109.470 no
H(13) C(10) H(14) 109.473 no
H(13) C(10) H(15) 109.473 no
H(14) C(10) H(15) 109.472 no
C(11) C(16) H(16) 109.470 no
C(11) C(16) H(17) 109.470 no
C(11) C(16) H(18) 109.470 no
H(16) C(16) H(17) 109.472 no
H(16) C(16) H(18) 109.473 no
H(17) C(16) H(18) 109.473 no
C(12) C(17) H(19) 109.470 no
C(12) C(17) H(20) 109.470 no
C(12) C(17) H(21) 109.470 no
H(19) C(17) H(20) 109.472 no
H(19) C(17) H(21) 109.473 no
H(20) C(17) H(21) 109.472 no
C(13) C(18) H(22) 109.470 no
C(13) C(18) H(23) 109.470 no
C(13) C(18) H(24) 109.470 no
H(22) C(18) H(23) 109.473 no
H(22) C(18) H(24) 109.473 no
H(23) C(18) H(24) 109.472 no
C(14) C(19) H(25) 109.470 no
C(14) C(19) H(26) 109.470 no
C(14) C(19) H(27) 109.470 no
H(25) C(19) H(26) 109.472 no
H(25) C(19) H(27) 109.473 no
H(26) C(19) H(27) 109.472 no
C(15) C(20) H(28) 109.470 no
C(15) C(20) H(29) 109.470 no
C(15) C(20) H(30) 109.470 no
H(28) C(20) H(29) 109.473 no
H(28) C(20) H(30) 109.472 no
H(29) C(20) H(30) 109.473 no
P(1) C(21) H(31) 109.470 no
P(1) C(21) H(32) 109.470 no
P(1) C(21) H(33) 109.470 no
H(31) C(21) H(32) 109.473 no
H(31) C(21) H(33) 109.472 no
H(32) C(21) H(33) 109.472 no
P(1) C(22) H(34) 109.470 no
P(1) C(22) H(35) 109.470 no
P(1) C(22) H(36) 109.470 no
H(34) C(22) H(35) 109.472 no
H(34) C(22) H(36) 109.473 no
H(35) C(22) H(36) 109.472 no
C(24) C(25) H(37) 109.471 no
C(24) C(25) H(38) 109.470 no
C(24) C(25) H(39) 109.470 no
H(37) C(25) H(38) 109.472 no
H(37) C(25) H(39) 109.472 no
H(38) C(25) H(39) 109.473 no
C(24) C(26) H(40) 109.470 no
C(24) C(26) H(41) 109.470 no
C(24) C(26) H(42) 109.470 no
H(40) C(26) H(41) 109.472 no
H(40) C(26) H(42) 109.473 no
H(41) C(26) H(42) 109.473 no
C(24) C(27) H(43) 109.470 no
C(24) C(27) H(44) 109.470 no
C(24) C(27) H(45) 109.470 no
H(43) C(27) H(44) 109.473 no
H(43) C(27) H(45) 109.472 no
H(44) C(27) H(45) 109.472 no
C(29) C(30) H(46) 109.470 no
C(29) C(30) H(47) 109.471 no
C(29) C(30) H(48) 109.470 no
H(46) C(30) H(47) 109.473 no
H(46) C(30) H(48) 109.472 no
H(47) C(30) H(48) 109.472 no
C(29) C(31) H(49) 109.470 no
C(29) C(31) H(50) 109.470 no
C(29) C(31) H(51) 109.470 no
H(49) C(31) H(50) 109.472 no
H(49) C(31) H(51) 109.473 no
H(50) C(31) H(51) 109.472 no
C(29) C(32) H(52) 109.470 no
C(29) C(32) H(53) 109.470 no
C(29) C(32) H(54) 109.470 no
H(52) C(32) H(53) 109.472 no
H(52) C(32) H(54) 109.472 no
H(53) C(32) H(54) 109.473 no

loop_
_geom_bond_atom_site_label_1
_geom_bond_atom_site_label_2
_geom_bond_distance
_geom_bond_publ_flag
Ru(1) Ru(2) 2.8703(13) yes
Ru(1) S(1) 2.345(4) yes
Ru(1) P(1) 2.287(3) yes
Ru(1) C(1) 2.205(11) yes
Ru(1) C(2) 2.302(11) yes
Ru(1) C(3) 2.328(11) yes
Ru(1) C(4) 2.289(10) yes
Ru(1) C(5) 2.170(10) yes
Ru(1) C(23) 1.885(13) yes
Ru(2) S(1) 2.331(3) yes
Ru(2) P(1) 2.277(4) yes
Ru(2) C(11) 2.318(14) yes
Ru(2) C(12) 2.260(13) yes
Ru(2) C(13) 2.239(11) yes
Ru(2) C(14) 2.206(14) yes
Ru(2) C(15) 2.275(14) yes
Ru(2) C(28) 1.913(12) yes
P(1) C(21) 1.837(11) yes
P(1) C(22) 1.835(12) yes
N(1) C(23) 1.180(17) yes
N(1) C(24) 1.499(19) yes
N(2) C(28) 1.140(15) yes
N(2) C(29) 1.458(14) yes
C(1) C(2) 1.41(2) yes
C(1) C(5) 1.438(18) yes
C(1) C(6) 1.50(2) yes
C(2) C(3) 1.43(2) yes
C(2) C(7) 1.477(18) yes
C(3) C(4) 1.412(19) yes
C(3) C(8) 1.51(2) yes
C(4) C(5) 1.412(18) yes
C(4) C(9) 1.472(19) yes
C(5) C(10) 1.542(18) yes
C(11) C(12) 1.433(15) yes
C(11) C(15) 1.412(19) yes
C(11) C(16) 1.490(17) yes
C(12) C(13) 1.422(18) yes
C(12) C(17) 1.507(18) yes
C(13) C(14) 1.441(17) yes
C(13) C(18) 1.467(13) yes
C(14) C(15) 1.434(16) yes
C(14) C(19) 1.520(19) yes
C(15) C(20) 1.499(17) yes
C(24) C(25) 1.502(15) yes
C(24) C(26) 1.535(19) yes
C(24) C(27) 1.524(19) yes
C(29) C(30) 1.536(17) yes
C(29) C(31) 1.505(17) yes
C(29) C(32) 1.510(19) yes
C(6) H(1) 0.950 no
C(6) H(2) 0.950 no
C(6) H(3) 0.950 no
C(7) H(4) 0.950 no
C(7) H(5) 0.950 no
C(7) H(6) 0.950 no
C(8) H(7) 0.950 no
C(8) H(8) 0.950 no
C(8) H(9) 0.950 no
C(9) H(10) 0.950 no
C(9) H(11) 0.950 no
C(9) H(12) 0.950 no
C(10) H(13) 0.950 no
C(10) H(14) 0.950 no
C(10) H(15) 0.950 no
C(16) H(16) 0.950 no
C(16) H(17) 0.950 no
C(16) H(18) 0.950 no
C(17) H(19) 0.950 no
C(17) H(20) 0.950 no
C(17) H(21) 0.950 no
C(18) H(22) 0.950 no
C(18) H(23) 0.950 no
C(18) H(24) 0.950 no
C(19) H(25) 0.950 no
C(19) H(26) 0.950 no
C(19) H(27) 0.950 no
C(20) H(28) 0.950 no
C(20) H(29) 0.950 no
C(20) H(30) 0.950 no
C(21) H(31) 0.950 no
C(21) H(32) 0.950 no
C(21) H(33) 0.950 no
C(22) H(34) 0.950 no
C(22) H(35) 0.950 no
C(22) H(36) 0.950 no
C(25) H(37) 0.950 no
C(25) H(38) 0.950 no
C(25) H(39) 0.950 no
C(26) H(40) 0.950 no
C(26) H(41) 0.950 no
C(26) H(42) 0.950 no
C(27) H(43) 0.950 no
C(27) H(44) 0.950 no
C(27) H(45) 0.950 no
C(30) H(46) 0.950 no
C(30) H(47) 0.950 no
C(30) H(48) 0.950 no
C(31) H(49) 0.950 no
C(31) H(50) 0.950 no
C(31) H(51) 0.950 no
C(32) H(52) 0.950 no
C(32) H(53) 0.950 no
C(32) H(54) 0.950 no
